data_2242403
loop_
_publ_author_name
'Zukerman-Schpector, Julio'
'Soto-Monsalve, Monica'
'De Almeida Santos, Regina H.'
'Machado, Angelo H. L.'
'Correia, Carlos Roque D.'
'Jotani, Mukesh M.'
'Tiekink, Edward R. T.'

_publ_section_title
;
 (1<i>R</i>,2<i>S</i>,5<i>R</i>)-5-Methyl-2-[2-(4-nitrophenyl)propan-2-yl]cyclohexyl
 2-(4-methoxyphenyl)-2,5-dihydro-1<i>H</i>-pyrrole-1-carboxylate: crystal
 structure and Hirshfeld analysis
;
_journal_coeditor_code HB7734
_journal_issue 3
_journal_name_full 'Acta Crystallographica Section E'
_journal_page_first 414
_journal_page_last 418
_journal_paper_doi 10.1107/S2056989018003092
_journal_volume 74
_journal_year 2018
_chemical_formula_iupac 'C28 H34 N2 O5'
_chemical_formula_moiety 'C28 H34 N2 O5'
_chemical_formula_sum 'C28 H34 N2 O5'
_chemical_formula_weight 478.57
_chemical_name_systematic
'(1<i>R</i>,2<i>S</i>,5<i>R</i>)-5-Methyl-2-[2-(4-nitrophenyl)propan-2-yl]cyclohexyl 2-(4-methoxyphenyl)-2,5-dihydro-1<i>H</i>-pyrrole-1-carboxylate'
_space_group_crystal_system monoclinic
_space_group_IT_number 4
_space_group_name_Hall 'P 2yb'
_space_group_name_H-M_alt 'P 1 21 1'
_symmetry_space_group_name_Hall 'P 2yb'
_symmetry_space_group_name_H-M 'P 1 21 1'
_atom_sites_solution_hydrogens geom
_atom_sites_solution_primary direct
_audit_creation_method SHELXL-2014/6
_cell_angle_alpha 90
_cell_angle_beta 92.830(10)
_cell_angle_gamma 90
_cell_formula_units_Z 2
_cell_length_a 10.3142(10)
_cell_length_b 6.1114(8)
_cell_length_c 20.844(3)
_cell_measurement_reflns_used 25
_cell_measurement_temperature 293(2)
_cell_measurement_theta_max 18.17
_cell_measurement_theta_min 11.81
_cell_volume 1312.3(3)
_computing_cell_refinement
;
CAD-4 EXPRESS (Enraf--Nonius, 1989)
;
_computing_data_collection
;
CAD-4 EXPRESS (Enraf--Nonius, 1989)
;
_computing_data_reduction
;
XCAD4 (Harms & Wocadlo, 1995)
;
_computing_molecular_graphics
;
ORTEP-3 for Windows (Farrugia, 2012) and DIAMOND (Brandenburg,
2006)
;
_computing_publication_material
;
MarvinSketch (ChemAxon, 2010) and publCIF (Westrip, 2010)
;
_computing_structure_refinement
;
SHELXL2014 (Sheldrick, 2015)
;
_computing_structure_solution
;
SIR2014 (Burla <i>et al.</i>, 2015)
;
_diffrn_ambient_temperature 293(2)
_diffrn_measured_fraction_theta_full 0.997
_diffrn_measured_fraction_theta_max 0.994
_diffrn_measurement_device_type 'Enraf--Nonius TurboCAD4'
_diffrn_measurement_method 'non-profiled \w/2\q scans'
_diffrn_radiation_type MoK\a
_diffrn_radiation_wavelength 0.71073
_diffrn_reflns_av_R_equivalents 0.0541
_diffrn_reflns_limit_h_max 14
_diffrn_reflns_limit_h_min -14
_diffrn_reflns_limit_k_max 8
_diffrn_reflns_limit_k_min 0
_diffrn_reflns_limit_l_max 0
_diffrn_reflns_limit_l_min -29
_diffrn_reflns_number 4246
_diffrn_reflns_theta_full 25.242
_diffrn_reflns_theta_max 29.981
_diffrn_reflns_theta_min 2.249
_diffrn_standards_decay_% 1
_diffrn_standards_interval_time 60
_diffrn_standards_number 3
_exptl_absorpt_coefficient_mu 0.083
_exptl_absorpt_correction_type psi-scan
_exptl_absorpt_process_details
;
(CAD-4 EXPRESS; Enraf--Nonius, 1989)
;
_exptl_crystal_colour colourles
_exptl_crystal_density_diffrn 1.211
_exptl_crystal_description irregular
_exptl_crystal_F_000 512
_exptl_crystal_size_max 0.40
_exptl_crystal_size_mid 0.25
_exptl_crystal_size_min 0.20
_refine_diff_density_max 0.268
_refine_diff_density_min -0.164
_refine_ls_abs_structure_details
;
No quotients, so Flack parameter determined by classical intensity fit
;
_refine_ls_abs_structure_Flack -1.1(16)
_refine_ls_extinction_method none
_refine_ls_goodness_of_fit_ref 0.979
_refine_ls_hydrogen_treatment constr
_refine_ls_matrix_type full
_refine_ls_number_parameters 320
_refine_ls_number_reflns 4145
_refine_ls_number_restraints 1
_refine_ls_restrained_S_all 0.978
_refine_ls_R_factor_all 0.1094
_refine_ls_R_factor_gt 0.0562
_refine_ls_shift/su_max 0.000
_refine_ls_shift/su_mean 0.000
_refine_ls_structure_factor_coef Fsqd
_refine_ls_weighting_details 'w=1/[\s^2^(Fo^2^)+(0.0751P)^2^] where P=(Fo^2^+2Fc^2^)/3'
_refine_ls_weighting_scheme calc
_refine_ls_wR_factor_gt 0.1263
_refine_ls_wR_factor_ref 0.1437
_reflns_number_gt 2310
_reflns_number_total 4145
_reflns_threshold_expression 'I > 2\s(I)'
_cod_data_source_file hb7734sup1.cif
_cod_data_source_block I
_cod_database_code 2242403
_shelx_space_group_comment
;
The symmetry employed for this shelxl refinement is uniquely defined
by the following loop, which should always be used as a source of
symmetry information in preference to the above space-group names.
They are only intended as comments.
;
_shelxl_version_number 2014/6

loop_
_space_group_symop_operation_xyz
'x, y, z'
'-x, y+1/2, -z'

loop_
_atom_site_type_symbol
_atom_site_label
_atom_site_fract_x
_atom_site_fract_y
_atom_site_fract_z
_atom_site_U_iso_or_equiv
_atom_site_adp_type
_atom_site_calc_flag
_atom_site_occupancy
N N1 0.8239(2) 0.1157(4) 0.71804(11) 0.0477(6) Uani d 1
N N2 0.7587(3) -0.3619(8) 0.48894(14) 0.0797(11) Uani d 1
O O1 0.66501(17) -0.1036(3) 0.74757(9) 0.0433(5) Uani d 1
O O2 0.6807(2) 0.2399(4) 0.78790(11) 0.0609(6) Uani d 1
O O3 1.1526(2) 0.4302(5) 0.96516(11) 0.0708(7) Uani d 1
O O4 0.8084(4) -0.5387(8) 0.48479(16) 0.1195(13) Uani d 1
O O5 0.7743(3) -0.2175(7) 0.45058(14) 0.1154(13) Uani d 1
C C2 0.9005(3) 0.3194(5) 0.71908(15) 0.0505(8) Uani d 1
H H2 0.8431 0.4434 0.7086 0.061 Uiso calc 1
C C3 0.9859(3) 0.2781(7) 0.66428(16) 0.0667(10) Uani d 1
H H3 1.0448 0.3799 0.6498 0.080 Uiso calc 1
C C4 0.9688(3) 0.0841(8) 0.63905(16) 0.0678(11) Uani d 1
H H4 1.0140 0.0321 0.6047 0.081 Uiso calc 1
C C5 0.8683(3) -0.0446(6) 0.67187(15) 0.0553(8) Uani d 1
H H5A 0.7983 -0.0899 0.6420 0.066 Uiso calc 1
H H5B 0.9055 -0.1725 0.6933 0.066 Uiso calc 1
C C6 0.9711(3) 0.3593(5) 0.78309(15) 0.0475(7) Uani d 1
C C7 0.9543(3) 0.5462(6) 0.81758(16) 0.0564(8) Uani d 1
H H7 0.9012 0.6560 0.7999 0.068 Uiso calc 1
C C8 1.0136(3) 0.5782(6) 0.87811(16) 0.0605(9) Uani d 1
H H8 1.0002 0.7076 0.9003 0.073 Uiso calc 1
C C9 1.0914(3) 0.4197(6) 0.90480(15) 0.0546(8) Uani d 1
C C10 1.1126(3) 0.2279(7) 0.87032(17) 0.0638(9) Uani d 1
H H10 1.1667 0.1196 0.8880 0.077 Uiso calc 1
C C11 1.0541(3) 0.1994(6) 0.81092(16) 0.0574(8) Uani d 1
H H11 1.0693 0.0715 0.7883 0.069 Uiso calc 1
C C12 1.1372(5) 0.6248(10) 1.0010(2) 0.1029(17) Uani d 1
H H12A 1.1692 0.7469 0.9775 0.154 Uiso calc 1
H H12B 1.1851 0.6128 1.0415 0.154 Uiso calc 1
H H12C 1.0469 0.6465 1.0082 0.154 Uiso calc 1
C C13 0.7197(3) 0.0966(5) 0.75437(13) 0.0409(6) Uani d 1
C C14 0.5631(2) -0.1508(5) 0.79199(12) 0.0399(6) Uani d 1
H H14 0.5190 -0.0143 0.8024 0.048 Uiso calc 1
C C15 0.4655(2) -0.3067(5) 0.75898(12) 0.0386(6) Uani d 1
H H15 0.5117 -0.4430 0.7505 0.046 Uiso calc 1
C C16 0.3628(3) -0.3597(7) 0.80803(14) 0.0563(8) Uani d 1
H H16A 0.3163 -0.2271 0.8181 0.068 Uiso calc 1
H H16B 0.3006 -0.4633 0.7892 0.068 Uiso calc 1
C C17 0.4248(3) -0.4550(6) 0.86912(15) 0.0604(9) Uani d 1
H H17A 0.4659 -0.5927 0.8592 0.072 Uiso calc 1
H H17B 0.3576 -0.4852 0.8989 0.072 Uiso calc 1
C C18 0.5250(3) -0.3043(6) 0.90138(13) 0.0568(8) Uani d 1
H H18 0.4813 -0.1693 0.9135 0.068 Uiso calc 1
C C19 0.6253(3) -0.2468(6) 0.85248(13) 0.0474(7) Uani d 1
H H19A 0.6868 -0.1424 0.8715 0.057 Uiso calc 1
H H19B 0.6729 -0.3777 0.8418 0.057 Uiso calc 1
C C20 0.5893(4) -0.4048(9) 0.96163(17) 0.0898(14) Uani d 1
H H20A 0.5242 -0.4410 0.9912 0.135 Uiso calc 1
H H20B 0.6493 -0.3018 0.9813 0.135 Uiso calc 1
H H20C 0.6351 -0.5350 0.9504 0.135 Uiso calc 1
C C21 0.4069(3) -0.2208(5) 0.69281(13) 0.0416(6) Uani d 1
C C22 0.3634(3) 0.0191(5) 0.69810(16) 0.0530(8) Uani d 1
H H22A 0.4380 0.1103 0.7068 0.079 Uiso calc 1
H H22B 0.3051 0.0330 0.7323 0.079 Uiso calc 1
H H22C 0.3201 0.0636 0.6584 0.079 Uiso calc 1
C C23 0.2859(3) -0.3568(6) 0.67073(15) 0.0565(8) Uani d 1
H H23A 0.2172 -0.3298 0.6991 0.085 Uiso calc 1
H H23B 0.3075 -0.5096 0.6716 0.085 Uiso calc 1
H H23C 0.2582 -0.3151 0.6278 0.085 Uiso calc 1
C C24 0.5042(2) -0.2514(5) 0.63983(12) 0.0415(6) Uani d 1
C C25 0.5699(3) -0.4489(5) 0.63403(14) 0.0511(7) Uani d 1
H H25 0.5574 -0.5593 0.6638 0.061 Uiso calc 1
C C26 0.6534(3) -0.4855(6) 0.58506(14) 0.0573(8) Uani d 1
H H26 0.6975 -0.6177 0.5822 0.069 Uiso calc 1
C C27 0.6697(3) -0.3229(7) 0.54084(13) 0.0557(8) Uani d 1
C C28 0.6056(3) -0.1281(7) 0.54376(14) 0.0608(9) Uani d 1
H H28 0.6167 -0.0207 0.5129 0.073 Uiso calc 1
C C29 0.5237(3) -0.0928(6) 0.59349(14) 0.0530(8) Uani d 1
H H29 0.4806 0.0405 0.5959 0.064 Uiso calc 1

loop_
_atom_site_aniso_label
_atom_site_aniso_U_11
_atom_site_aniso_U_22
_atom_site_aniso_U_33
_atom_site_aniso_U_12
_atom_site_aniso_U_13
_atom_site_aniso_U_23
N1 0.0418(12) 0.0409(14) 0.0610(14) -0.0140(12) 0.0090(11) -0.0041(13)
N2 0.078(2) 0.115(3) 0.0474(16) 0.007(2) 0.0169(14) -0.005(2)
O1 0.0397(10) 0.0395(11) 0.0520(10) -0.0127(9) 0.0150(8) -0.0037(9)
O2 0.0527(12) 0.0405(12) 0.0911(16) -0.0101(11) 0.0204(11) -0.0158(13)
O3 0.0637(13) 0.088(2) 0.0603(13) -0.0025(15) -0.0009(11) 0.0014(14)
O4 0.141(3) 0.129(3) 0.094(2) 0.037(3) 0.059(2) -0.009(2)
O5 0.131(3) 0.142(3) 0.0780(19) 0.015(3) 0.0538(19) 0.027(2)
C2 0.0430(15) 0.0399(17) 0.0684(19) -0.0163(13) -0.0002(14) 0.0094(14)
C3 0.0557(19) 0.082(3) 0.064(2) -0.034(2) 0.0138(16) 0.015(2)
C4 0.0537(18) 0.094(3) 0.0569(19) -0.024(2) 0.0169(15) 0.004(2)
C5 0.0540(17) 0.060(2) 0.0531(16) -0.0135(17) 0.0160(14) -0.0087(16)
C6 0.0368(14) 0.0436(17) 0.0625(17) -0.0125(13) 0.0072(12) 0.0034(15)
C7 0.0477(16) 0.051(2) 0.070(2) -0.0005(15) 0.0012(15) 0.0039(17)
C8 0.0575(18) 0.059(2) 0.0652(19) 0.0002(17) 0.0066(15) -0.0121(18)
C9 0.0442(15) 0.065(2) 0.0552(17) -0.0055(17) 0.0070(13) 0.0046(17)
C10 0.0536(18) 0.060(2) 0.077(2) 0.0071(18) -0.0029(17) 0.004(2)
C11 0.0509(16) 0.0486(19) 0.072(2) -0.0037(16) 0.0005(15) -0.0021(17)
C12 0.127(4) 0.110(4) 0.070(3) 0.007(4) -0.014(3) -0.028(3)
C13 0.0362(13) 0.0360(15) 0.0506(15) -0.0067(12) 0.0046(11) -0.0015(13)
C14 0.0367(13) 0.0397(15) 0.0445(14) -0.0087(12) 0.0159(11) -0.0044(13)
C15 0.0331(12) 0.0370(15) 0.0466(14) -0.0065(11) 0.0099(10) -0.0013(12)
C16 0.0427(15) 0.070(2) 0.0573(17) -0.0166(16) 0.0125(13) -0.0001(18)
C17 0.0599(18) 0.066(2) 0.0576(18) -0.0162(18) 0.0227(15) 0.0081(17)
C18 0.0626(18) 0.064(2) 0.0447(15) -0.0054(17) 0.0128(13) 0.0004(16)
C19 0.0435(14) 0.0507(18) 0.0480(15) -0.0111(14) 0.0032(12) -0.0050(15)
C20 0.101(3) 0.106(4) 0.062(2) -0.016(3) 0.002(2) 0.021(3)
C21 0.0383(13) 0.0396(16) 0.0470(15) -0.0021(12) 0.0050(12) -0.0028(13)
C22 0.0511(17) 0.0450(18) 0.0636(18) 0.0069(14) 0.0104(15) 0.0012(16)
C23 0.0448(15) 0.060(2) 0.0637(18) -0.0143(15) -0.0027(13) 0.0000(17)
C24 0.0393(14) 0.0444(16) 0.0406(14) -0.0068(13) -0.0005(11) -0.0010(13)
C25 0.0631(18) 0.0438(17) 0.0472(15) -0.0021(15) 0.0103(14) 0.0015(14)
C26 0.0671(19) 0.0546(19) 0.0504(16) 0.0024(17) 0.0063(15) -0.0097(16)
C27 0.0545(16) 0.078(2) 0.0349(14) -0.0034(18) 0.0029(12) -0.0059(16)
C28 0.0618(19) 0.075(3) 0.0455(16) -0.0021(19) 0.0035(15) 0.0150(18)
C29 0.0536(16) 0.054(2) 0.0516(16) 0.0037(16) 0.0034(13) 0.0093(16)

loop_
_atom_type_symbol
_atom_type_description
_atom_type_scat_dispersion_real
_atom_type_scat_dispersion_imag
_atom_type_scat_source
C C 0.0033 0.0016 'International Tables Vol C Tables 4.2.6.8 and 6.1.1.4'
H H 0.0000 0.0000 'International Tables Vol C Tables 4.2.6.8 and 6.1.1.4'
N N 0.0061 0.0033 'International Tables Vol C Tables 4.2.6.8 and 6.1.1.4'
O O 0.0106 0.0060 'International Tables Vol C Tables 4.2.6.8 and 6.1.1.4'

loop_
_geom_angle_atom_site_label_1
_geom_angle_atom_site_label_2
_geom_angle_atom_site_label_3
_geom_angle
C13 N1 C5 126.5(2)
C13 N1 C2 120.4(2)
C5 N1 C2 113.0(2)
O4 N2 O5 122.6(4)
O4 N2 C27 118.8(4)
O5 N2 C27 118.5(4)
C13 O1 C14 114.9(2)
C9 O3 C12 117.4(3)
N1 C2 C3 100.5(3)
N1 C2 C6 112.6(2)
C3 C2 C6 115.2(2)
N1 C2 H2 109.4
C3 C2 H2 109.4
C6 C2 H2 109.4
C4 C3 C2 112.8(3)
C4 C3 H3 123.6
C2 C3 H3 123.6
C3 C4 C5 112.1(3)
C3 C4 H4 123.9
C5 C4 H4 123.9
N1 C5 C4 101.3(3)
N1 C5 H5A 111.5
C4 C5 H5A 111.5
N1 C5 H5B 111.5
C4 C5 H5B 111.5
H5A C5 H5B 109.3
C7 C6 C11 117.1(3)
C7 C6 C2 122.2(3)
C11 C6 C2 120.7(3)
C6 C7 C8 122.3(3)
C6 C7 H7 118.8
C8 C7 H7 118.8
C9 C8 C7 119.8(3)
C9 C8 H8 120.1
C7 C8 H8 120.1
C8 C9 O3 125.0(3)
C8 C9 C10 119.4(3)
O3 C9 C10 115.6(3)
C11 C10 C9 120.1(3)
C11 C10 H10 119.9
C9 C10 H10 119.9
C10 C11 C6 121.3(3)
C10 C11 H11 119.3
C6 C11 H11 119.3
O3 C12 H12A 109.5
O3 C12 H12B 109.5
H12A C12 H12B 109.5
O3 C12 H12C 109.5
H12A C12 H12C 109.5
H12B C12 H12C 109.5
O2 C13 N1 124.1(3)
O2 C13 O1 124.8(2)
N1 C13 O1 111.1(2)
O1 C14 C19 108.5(2)
O1 C14 C15 108.43(19)
C19 C14 C15 112.3(2)
O1 C14 H14 109.2
C19 C14 H14 109.2
C15 C14 H14 109.2
C14 C15 C16 107.0(2)
C14 C15 C21 113.9(2)
C16 C15 C21 113.9(2)
C14 C15 H15 107.2
C16 C15 H15 107.2
C21 C15 H15 107.2
C17 C16 C15 111.3(2)
C17 C16 H16A 109.4
C15 C16 H16A 109.4
C17 C16 H16B 109.4
C15 C16 H16B 109.4
H16A C16 H16B 108.0
C16 C17 C18 113.0(3)
C16 C17 H17A 109.0
C18 C17 H17A 109.0
C16 C17 H17B 109.0
C18 C17 H17B 109.0
H17A C17 H17B 107.8
C17 C18 C20 112.4(3)
C17 C18 C19 108.2(2)
C20 C18 C19 111.2(3)
C17 C18 H18 108.3
C20 C18 H18 108.3
C19 C18 H18 108.3
C14 C19 C18 111.9(2)
C14 C19 H19A 109.2
C18 C19 H19A 109.2
C14 C19 H19B 109.2
C18 C19 H19B 109.2
H19A C19 H19B 107.9
C18 C20 H20A 109.5
C18 C20 H20B 109.5
H20A C20 H20B 109.5
C18 C20 H20C 109.5
H20A C20 H20C 109.5
H20B C20 H20C 109.5
C22 C21 C24 111.7(2)
C22 C21 C23 107.4(3)
C24 C21 C23 105.4(2)
C22 C21 C15 110.9(3)
C24 C21 C15 110.7(2)
C23 C21 C15 110.6(2)
C21 C22 H22A 109.5
C21 C22 H22B 109.5
H22A C22 H22B 109.5
C21 C22 H22C 109.5
H22A C22 H22C 109.5
H22B C22 H22C 109.5
C21 C23 H23A 109.5
C21 C23 H23B 109.5
H23A C23 H23B 109.5
C21 C23 H23C 109.5
H23A C23 H23C 109.5
H23B C23 H23C 109.5
C29 C24 C25 117.2(2)
C29 C24 C21 122.4(3)
C25 C24 C21 120.3(3)
C26 C25 C24 121.8(3)
C26 C25 H25 119.1
C24 C25 H25 119.1
C27 C26 C25 118.6(3)
C27 C26 H26 120.7
C25 C26 H26 120.7
C28 C27 C26 121.8(3)
C28 C27 N2 119.7(3)
C26 C27 N2 118.5(4)
C27 C28 C29 118.9(3)
C27 C28 H28 120.5
C29 C28 H28 120.5
C28 C29 C24 121.7(3)
C28 C29 H29 119.2
C24 C29 H29 119.2

loop_
_geom_bond_atom_site_label_1
_geom_bond_atom_site_label_2
_geom_bond_distance
N1 C13 1.350(3)
N1 C5 1.463(4)
N1 C2 1.474(4)
N2 O4 1.201(5)
N2 O5 1.207(5)
N2 C27 1.473(4)
O1 C13 1.352(3)
O1 C14 1.463(3)
O2 C13 1.202(3)
O3 C9 1.381(4)
O3 C12 1.417(6)
C2 C3 1.498(5)
C2 C6 1.508(4)
C2 H2 0.9800
C3 C4 1.306(6)
C3 H3 0.9300
C4 C5 1.494(4)
C4 H4 0.9300
C5 H5A 0.9700
C5 H5B 0.9700
C6 C7 1.365(5)
C6 C11 1.405(4)
C7 C8 1.389(4)
C7 H7 0.9300
C8 C9 1.359(5)
C8 H8 0.9300
C9 C10 1.398(5)
C10 C11 1.361(5)
C10 H10 0.9300
C11 H11 0.9300
C12 H12A 0.9600
C12 H12B 0.9600
C12 H12C 0.9600
C14 C19 1.505(4)
C14 C15 1.525(4)
C14 H14 0.9800
C15 C16 1.543(4)
C15 C21 1.569(4)
C15 H15 0.9800
C16 C17 1.513(4)
C16 H16A 0.9700
C16 H16B 0.9700
C17 C18 1.517(5)
C17 H17A 0.9700
C17 H17B 0.9700
C18 C20 1.520(5)
C18 C19 1.529(4)
C18 H18 0.9800
C19 H19A 0.9700
C19 H19B 0.9700
C20 H20A 0.9600
C20 H20B 0.9600
C20 H20C 0.9600
C21 C22 1.539(4)
C21 C24 1.540(4)
C21 C23 1.550(4)
C22 H22A 0.9600
C22 H22B 0.9600
C22 H22C 0.9600
C23 H23A 0.9600
C23 H23B 0.9600
C23 H23C 0.9600
C24 C29 1.390(4)
C24 C25 1.393(4)
C25 C26 1.386(4)
C25 H25 0.9300
C26 C27 1.371(5)
C26 H26 0.9300
C27 C28 1.365(6)
C28 C29 1.386(4)
C28 H28 0.9300
C29 H29 0.9300

loop_
_geom_hbond_atom_site_label_D
_geom_hbond_atom_site_label_H
_geom_hbond_atom_site_label_A
_geom_hbond_site_symmetry_A
_geom_hbond_distance_DH
_geom_hbond_distance_HA
_geom_hbond_distance_DA
_geom_hbond_angle_DHA
C5 H5A <i>Cg</i>1 . 0.97 2.67 3.612(3) 163
C19 H19B O2 1_545 0.97 2.60 3.472(4) 150

loop_
_geom_torsion_atom_site_label_1
_geom_torsion_atom_site_label_2
_geom_torsion_atom_site_label_3
_geom_torsion_atom_site_label_4
_geom_torsion
C13 N1 C2 C3 -170.1(3)
C5 N1 C2 C3 6.0(3)
C13 N1 C2 C6 66.8(3)
C5 N1 C2 C6 -117.1(3)
N1 C2 C3 C4 -3.6(4)
C6 C2 C3 C4 117.7(4)
C2 C3 C4 C5 0.0(5)
C13 N1 C5 C4 169.8(3)
C2 N1 C5 C4 -6.0(3)
C3 C4 C5 N1 3.6(4)
N1 C2 C6 C7 -123.2(3)
C3 C2 C6 C7 122.4(3)
N1 C2 C6 C11 54.4(4)
C3 C2 C6 C11 -60.1(4)
C11 C6 C7 C8 -1.3(4)
C2 C6 C7 C8 176.4(3)
C6 C7 C8 C9 -0.1(5)
C7 C8 C9 O3 -178.1(3)
C7 C8 C9 C10 1.2(5)
C12 O3 C9 C8 -2.7(5)
C12 O3 C9 C10 178.0(4)
C8 C9 C10 C11 -0.9(5)
O3 C9 C10 C11 178.4(3)
C9 C10 C11 C6 -0.4(5)
C7 C6 C11 C10 1.5(4)
C2 C6 C11 C10 -176.2(3)
C5 N1 C13 O2 -173.7(3)
C2 N1 C13 O2 1.8(4)
C5 N1 C13 O1 5.8(4)
C2 N1 C13 O1 -178.7(2)
C14 O1 C13 O2 -8.9(4)
C14 O1 C13 N1 171.6(2)
C13 O1 C14 C19 -88.2(3)
C13 O1 C14 C15 149.6(2)
O1 C14 C15 C16 177.8(2)
C19 C14 C15 C16 58.0(3)
O1 C14 C15 C21 -55.4(3)
C19 C14 C15 C21 -175.3(2)
C14 C15 C16 C17 -56.9(4)
C21 C15 C16 C17 176.4(3)
C15 C16 C17 C18 58.3(4)
C16 C17 C18 C20 -178.3(3)
C16 C17 C18 C19 -55.1(4)
O1 C14 C19 C18 -179.1(2)
C15 C14 C19 C18 -59.3(3)
C17 C18 C19 C14 55.0(4)
C20 C18 C19 C14 179.0(3)
C14 C15 C21 C22 -46.9(3)
C16 C15 C21 C22 76.2(3)
C14 C15 C21 C24 77.7(3)
C16 C15 C21 C24 -159.3(3)
C14 C15 C21 C23 -165.9(2)
C16 C15 C21 C23 -42.8(3)
C22 C21 C24 C29 -14.5(4)
C23 C21 C24 C29 101.8(3)
C15 C21 C24 C29 -138.6(3)
C22 C21 C24 C25 170.2(3)
C23 C21 C24 C25 -73.5(3)
C15 C21 C24 C25 46.1(3)
C29 C24 C25 C26 1.3(4)
C21 C24 C25 C26 176.9(3)
C24 C25 C26 C27 -0.9(5)
C25 C26 C27 C28 -0.3(5)
C25 C26 C27 N2 179.8(3)
O4 N2 C27 C28 -175.6(4)
O5 N2 C27 C28 1.2(5)
O4 N2 C27 C26 4.2(5)
O5 N2 C27 C26 -179.0(4)
C26 C27 C28 C29 1.1(5)
N2 C27 C28 C29 -179.0(3)
C27 C28 C29 C24 -0.7(5)
C25 C24 C29 C28 -0.5(4)
C21 C24 C29 C28 -175.9(3)

_cod_database_fobs_code 2242403
